data_7045871
loop_
_publ_author_name
'Fraser, Hector'
'Nichol, Gary Stephen'
'Uhrin, Dusan'
'Nielsen, Ulla Gro'
'Evangelisti, Marco'
'Schnack, J\"urgen'
'Brechin, Euan K.'

_publ_section_title
;
 Order in disorder: solution and solid-state studies of [MIII2MII5] wheels
 (MIII = Cr, Al; MII = Ni, Zn)
;
_journal_name_full 'Dalton Transactions'
_journal_paper_doi 10.1039/C8DT00685G
_journal_year 2018
_chemical_formula_moiety 'C72 H72 Cr2 N12 O12 Zn5, 5.91(Cl0.68 O2.71), 9 C H4 O'
_chemical_formula_sum 'C81 H108 Cl4 Cr2 N12 O37 Zn5'
_chemical_formula_weight 2414.44
_space_group_crystal_system trigonal
_space_group_IT_number 148
_space_group_name_Hall '-R 3'
_space_group_name_H-M_alt 'R -3'
_symmetry_space_group_name_Hall '-R 3'
_symmetry_space_group_name_H-M 'R -3 :H'
_atom_sites_solution_hydrogens geom
_atom_sites_solution_primary dual
_audit_creation_date 2016-09-23
_audit_creation_method
;
Olex2 1.2-beta
(compiled 2016.09.09 svn.r3337 for OlexSys, GUI svn.r5227)
;
_audit_update_record
;
2018-01-24 deposited with the CCDC.
2018-03-15 downloaded from the CCDC.
;
_cell_angle_alpha 90
_cell_angle_beta 90
_cell_angle_gamma 120
_cell_formula_units_Z 3
_cell_length_a 14.5920(3)
_cell_length_b 14.5920(3)
_cell_length_c 37.7623(14)
_cell_measurement_reflns_used 12927
_cell_measurement_temperature 120.0
_cell_measurement_theta_max 27.4140
_cell_measurement_theta_min 3.3900
_cell_volume 6963.4(3)
_computing_cell_refinement 'CrysAlisPro 1.171.38.43h (Rigaku OD, 2015)'
_computing_data_collection 'CrysAlisPro 1.171.38.43h (Rigaku OD, 2015)'
_computing_data_reduction 'CrysAlisPro 1.171.38.43h (Rigaku OD, 2015)'
_computing_molecular_graphics 'Olex2 (Dolomanov et al., 2009)'
_computing_publication_material 'Olex2 (Dolomanov et al., 2009)'
_computing_structure_refinement 'ShelXL (Sheldrick, 2015)'
_computing_structure_solution 'ShelXT (Sheldrick, 2015)'
_diffrn_ambient_environment N~2~
_diffrn_ambient_temperature 120.0
_diffrn_detector 'CCD plate'
_diffrn_detector_area_resol_mean 5.1574
_diffrn_detector_type Atlas
_diffrn_measured_fraction_theta_full 0.999
_diffrn_measured_fraction_theta_max 0.999
_diffrn_measurement_details
;
List of Runs (angles in degrees, time in seconds):

  # Type    Start    End  Width  t~exp~   \w     \q     \k     \f   Frames
#--------------------------------------------------------------------------
  1  \w    -20.00  33.00   1.00   20.00    --   -7.39 -99.00-120.00   53
  2  \w    -20.00  33.00   1.00   20.00    --   -7.39 -99.00 -30.00   53
  3  \w    -80.00  15.00   1.00   20.00    --   -7.39 -38.00-120.00   95
  4  \w    -20.00  49.00   1.00   20.00    --    8.80 -99.00  30.00   69
  5  \w    -64.00  -1.00   1.00   20.00    --    8.80 -38.00   0.00   63
  6  \w     -1.00  48.00   1.00   20.00    --    8.80 -99.00  90.00   49
  7  \w    -14.00  77.00   1.00   20.00    --    8.80  38.00 -60.00   91
  8  \w    -36.00  -9.00   1.00   20.00    --    8.80 -77.00  90.00   27
  9  \w     -6.00  79.00   1.00   20.00    --    8.80  19.00-150.00   85
;
_diffrn_measurement_device 'four-circle diffractometer'
_diffrn_orient_matrix_type 'CrysAlisPro convention (1999,Acta A55,543-557)'
_diffrn_orient_matrix_UB_11 -0.0064305000
_diffrn_orient_matrix_UB_12 -0.0194777000
_diffrn_orient_matrix_UB_13 0.0175729000
_diffrn_orient_matrix_UB_21 -0.0519410000
_diffrn_orient_matrix_UB_22 -0.0075657000
_diffrn_orient_matrix_UB_23 0.0004157000
_diffrn_orient_matrix_UB_31 -0.0202680000
_diffrn_orient_matrix_UB_32 -0.0520727000
_diffrn_orient_matrix_UB_33 -0.0066330000
_diffrn_radiation_monochromator mirror
_diffrn_radiation_probe x-ray
_diffrn_radiation_type MoK\a
_diffrn_radiation_wavelength 0.71073
_diffrn_reflns_av_R_equivalents 0.0660
_diffrn_reflns_av_unetI/netI 0.0398
_diffrn_reflns_Laue_measured_fraction_full 0.999
_diffrn_reflns_Laue_measured_fraction_max 0.999
_diffrn_reflns_limit_h_max 17
_diffrn_reflns_limit_h_min -17
_diffrn_reflns_limit_k_max 17
_diffrn_reflns_limit_k_min -17
_diffrn_reflns_limit_l_max 45
_diffrn_reflns_limit_l_min -43
_diffrn_reflns_number 35087
_diffrn_reflns_point_group_measured_fraction_full 0.999
_diffrn_reflns_point_group_measured_fraction_max 0.999
_diffrn_reflns_theta_full 25.242
_diffrn_reflns_theta_max 25.350
_diffrn_reflns_theta_min 2.792
_diffrn_source 'micro-focus sealed X-ray tube'
_diffrn_source_current 0.8
_diffrn_source_type 'SuperNova (Mo) X-ray Source'
_diffrn_source_voltage 50
_diffrn_standards_number 0
_exptl_absorpt_coefficient_mu 1.706
_exptl_absorpt_correction_T_max 0.9900
_exptl_absorpt_correction_T_min 0.8357
_exptl_absorpt_correction_type multi-scan
_exptl_absorpt_process_details
;
SADABS-2014/5 (Bruker,2014/5) was used for absorption correction.
wR2(int) was 0.0701 before and 0.0628 after correction.
The Ratio of minimum to maximum transmission is 0.8441.
The \l/2 correction factor is Not present.
;
_exptl_crystal_colour 'light purple'
_exptl_crystal_density_diffrn 1.727
_exptl_crystal_description plate
_exptl_crystal_F_000 3720
_exptl_crystal_recrystallization_method 'The material was recrystallised from methanol by hydrothermal bomb'
_exptl_crystal_size_max 0.322
_exptl_crystal_size_mid 0.109
_exptl_crystal_size_min 0.1
_refine_diff_density_max 1.903
_refine_diff_density_min -0.593
_refine_diff_density_rms 0.106
_refine_ls_extinction_method none
_refine_ls_goodness_of_fit_ref 1.150
_refine_ls_hydrogen_treatment constr
_refine_ls_matrix_type full
_refine_ls_number_parameters 202
_refine_ls_number_reflns 2846
_refine_ls_number_restraints 45
_refine_ls_restrained_S_all 1.149
_refine_ls_R_factor_all 0.0721
_refine_ls_R_factor_gt 0.0660
_refine_ls_shift/su_max 0.000
_refine_ls_shift/su_mean 0.000
_refine_ls_structure_factor_coef Fsqd
_refine_ls_weighting_details 'w=1/[\s^2^(Fo^2^)+(0.0247P)^2^+127.7921P] where P=(Fo^2^+2Fc^2^)/3'
_refine_ls_weighting_scheme calc
_refine_ls_wR_factor_gt 0.1412
_refine_ls_wR_factor_ref 0.1438
_reflns_Friedel_coverage 0.000
_reflns_number_gt 2599
_reflns_number_total 2846
_reflns_threshold_expression 'I > 2\s(I)'
_cod_data_source_file c8dt00685g2.cif
_cod_data_source_block 2
_cod_original_cell_volume 6963.4(4)
_cod_database_code 7045871
_chemical_oxdiff_formula 'C30 H30 N10 O10 Zn Cl Cr'
_chemical_oxdiff_usercomment '@ 120 K 713o'
_shelx_space_group_comment
;
The symmetry employed for this shelxl refinement is uniquely defined
by the following loop, which should always be used as a source of
symmetry information in preference to the above space-group names.
They are only intended as comments.
;
_shelx_estimated_absorpt_t_max 0.848
_shelx_estimated_absorpt_t_min 0.610
_olex2_refinement_description
;
1. Fixed Uiso
 At 1.2 times of:
  All C(H) groups, All C(H,H) groups
2. Shared sites
{Cr1, Zn1}
3. Restrained distances
 Cl1-O4 \\sim Cl1-O3 \\sim Cl1A-O3A \\sim Cl1A-O4A \\sim Cl2-O5 \\sim Cl2-O6
 with sigma of 0.02
4. Uiso/Uaniso restraints and constraints
Uanis(Cr1) = Uanis(Zn1)
5. Rigid body (RIGU) restrains
 Cl1A, O3A, O4A
 with sigma for 1-2 distances of 0.004 and sigma for 1-3 distances of 0.004
 Cl1, O3, O4
 with sigma for 1-2 distances of 0.004 and sigma for 1-3 distances of 0.004
 Cl2, O5, O6
 with sigma for 1-2 distances of 0.004 and sigma for 1-3 distances of 0.004
 O2, C12
 with sigma for 1-2 distances of 0.004 and sigma for 1-3 distances of 0.004
6. Others
 Sof(O3A)=1-FVAR(1)
 Sof(Cl1A)=Sof(O4A)=0.33333*(1-FVAR(2))
 Sof(Cl1)=Sof(O4)=0.33333*FVAR(2)
 Sof(O3)=FVAR(1)
 Fixed Sof: Zn1(0.66666) Cr1(0.3333)
7.a Secondary CH2 refined with riding coordinates:
 C6(H6A,H6B), C12(H12A,H12B)
7.b Aromatic/amide H refined with riding coordinates:
 C1(H1), C2(H2), C3(H3), C4(H4), C7(H7), C8(H8), C9(H9), C10(H10)
;
_shelx_shelxl_version_number 2014/7
_olex2_date_sample_data_collection 2016-09-20
_olex2_date_sample_submission 2016-09-20
_olex2_diffrn_ambient_temperature_device 'Oxford Cryosystems Cryostream 700+'
_olex2_exptl_crystal_mounting_method 'The crystal was mounted on a MITIGEN holder in Paratone oil'
_olex2_submission_original_sample_id 713o
_olex2_submission_special_instructions 'No special instructions were received'
_oxdiff_exptl_absorpt_empirical_details
;
Empirical correction (ABSPACK) includes:
;
_oxdiff_exptl_absorpt_empirical_full_max 1.158
_oxdiff_exptl_absorpt_empirical_full_min 0.886

loop_
_space_group_symop_operation_xyz
'x, y, z'
'-y, x-y, z'
'-x+y, -x, z'
'x+2/3, y+1/3, z+1/3'
'-y+2/3, x-y+1/3, z+1/3'
'-x+y+2/3, -x+1/3, z+1/3'
'x+1/3, y+2/3, z+2/3'
'-y+1/3, x-y+2/3, z+2/3'
'-x+y+1/3, -x+2/3, z+2/3'
'-x, -y, -z'
'y, -x+y, -z'
'x-y, x, -z'
'-x+2/3, -y+1/3, -z+1/3'
'y+2/3, -x+y+1/3, -z+1/3'
'x-y+2/3, x+1/3, -z+1/3'
'-x+1/3, -y+2/3, -z+2/3'
'y+1/3, -x+y+2/3, -z+2/3'
'x-y+1/3, x+2/3, -z+2/3'

loop_
_atom_site_label
_atom_site_type_symbol
_atom_site_fract_x
_atom_site_fract_y
_atom_site_fract_z
_atom_site_U_iso_or_equiv
_atom_site_adp_type
_atom_site_occupancy
_atom_site_site_symmetry_order
_atom_site_calc_flag
_atom_site_refinement_flags_posn
_atom_site_refinement_flags_adp
_atom_site_refinement_flags_occupancy
_atom_site_disorder_assembly
_atom_site_disorder_group
Zn1 Zn 0.57745(5) 0.73127(5) 0.17051(2) 0.0247(2) Uani 0.6667 1 d . . . A 2
Zn2 Zn 0.3333 0.6667 0.1667 0.0168(3) Uani 1 6 d S T P A .
Cr1 Cr 0.57745(5) 0.73127(5) 0.17051(2) 0.0247(2) Uani 0.3333 1 d . . . A 1
O1 O 0.4721(3) 0.7702(3) 0.19442(9) 0.0240(8) Uani 1 1 d . . . . .
O2 O 0.5247(2) 0.5883(3) 0.18953(10) 0.0256(8) Uani 1 1 d . U . . .
N1 N 0.6606(3) 0.8062(3) 0.21537(13) 0.0280(10) Uani 1 1 d . . . . .
N2 N 0.4050(3) 0.3833(3) 0.19776(12) 0.0254(10) Uani 1 1 d . . . . .
C1 C 0.7615(5) 0.8383(4) 0.22180(18) 0.0381(14) Uani 1 1 d . . . . .
H1 H 0.8029 0.8316 0.2037 0.046 Uiso 1 1 calc R . . . .
C2 C 0.8089(5) 0.8816(5) 0.2541(2) 0.0509(18) Uani 1 1 d . . . . .
H2 H 0.8813 0.9037 0.2581 0.061 Uiso 1 1 calc R . . . .
C3 C 0.7488(6) 0.8917(6) 0.2802(2) 0.0525(18) Uani 1 1 d . . . . .
H3 H 0.7792 0.9198 0.3026 0.063 Uiso 1 1 calc R . . . .
C4 C 0.6440(5) 0.8610(5) 0.27363(17) 0.0427(15) Uani 1 1 d . . . . .
H4 H 0.6018 0.8685 0.2913 0.051 Uiso 1 1 calc R . . . .
C5 C 0.6020(4) 0.8190(4) 0.24071(15) 0.0289(12) Uani 1 1 d . . . . .
C6 C 0.4880(4) 0.7823(4) 0.23167(14) 0.0280(12) Uani 1 1 d . . . . .
H6A H 0.4414 0.7140 0.2435 0.034 Uiso 1 1 calc R . . . .
H6B H 0.4691 0.8347 0.2404 0.034 Uiso 1 1 calc R . . . .
C7 C 0.3363(5) 0.2794(4) 0.20028(17) 0.0371(14) Uani 1 1 d . . . . .
H7 H 0.2802 0.2473 0.1836 0.045 Uiso 1 1 calc R . . . .
C8 C 0.3443(6) 0.2181(5) 0.2262(2) 0.0484(18) Uani 1 1 d . . . . .
H8 H 0.2934 0.1449 0.2279 0.058 Uiso 1 1 calc R . . . .
C9 C 0.4267(7) 0.2637(6) 0.2498(2) 0.059(2) Uani 1 1 d . . . . .
H9 H 0.4341 0.2220 0.2676 0.071 Uiso 1 1 calc R . . . .
C10 C 0.4986(6) 0.3700(5) 0.24753(19) 0.0486(17) Uani 1 1 d . . . . .
H10 H 0.5562 0.4031 0.2636 0.058 Uiso 1 1 calc R . . . .
C11 C 0.4845(5) 0.4278(4) 0.22094(16) 0.0326(13) Uani 1 1 d . . . . .
C12 C 0.5600(4) 0.5459(4) 0.21683(16) 0.0327(13) Uani 1 1 d . U . . .
H12A H 0.5644 0.5821 0.2395 0.039 Uiso 1 1 calc R . . . .
H12B H 0.6316 0.5587 0.2110 0.039 Uiso 1 1 calc R . . . .
Cl1 Cl 0.6667 0.3333 0.1742(2) 0.0342(18) Uani 0.677(19) 3 d DS TU P B 1
Cl1A Cl 0.6667 0.3333 0.1638(5) 0.042(5) Uani 0.323(19) 3 d DS TU P B 2
O3 O 0.6989(12) 0.4372(7) 0.1617(3) 0.049(3) Uani 0.677(19) 1 d D U . B 1
O3A O 0.695(3) 0.4364(15) 0.1762(7) 0.059(7) Uani 0.323(19) 1 d D U . B 2
O4 O 0.6667 0.3333 0.2122(3) 0.082(5) Uani 0.677(19) 3 d DS TU P B 1
O4A O 0.6667 0.3333 0.1261(6) 0.095(11) Uani 0.323(19) 3 d DS TU P B 2
Cl2 Cl 1.0000 1.0000 0.34511(7) 0.0544(8) Uani 1 3 d DS TU P . .
O5 O 1.0000 1.0000 0.3078(2) 0.064(2) Uani 1 3 d DS TU P . .
O6 O 0.9717(7) 0.8980(5) 0.35825(18) 0.107(3) Uani 1 1 d D U . . .

loop_
_atom_site_aniso_label
_atom_site_aniso_U_11
_atom_site_aniso_U_22
_atom_site_aniso_U_33
_atom_site_aniso_U_23
_atom_site_aniso_U_13
_atom_site_aniso_U_12
Zn1 0.0263(4) 0.0205(4) 0.0279(4) 0.0024(3) 0.0027(3) 0.0122(3)
Zn2 0.0148(4) 0.0148(4) 0.0207(7) 0.000 0.000 0.0074(2)
Cr1 0.0263(4) 0.0205(4) 0.0279(4) 0.0024(3) 0.0027(3) 0.0122(3)
O1 0.0162(17) 0.0277(19) 0.0230(18) -0.0017(15) -0.0003(14) 0.0071(15)
O2 0.0113(16) 0.0169(17) 0.044(2) -0.0047(15) -0.0028(15) 0.0039(14)
N1 0.024(2) 0.016(2) 0.041(3) 0.0015(19) -0.002(2) 0.0068(18)
N2 0.024(2) 0.020(2) 0.036(3) 0.0015(19) 0.0044(19) 0.0140(19)
C1 0.029(3) 0.021(3) 0.063(4) -0.002(3) -0.005(3) 0.011(2)
C2 0.030(3) 0.045(4) 0.078(5) -0.015(4) -0.024(3) 0.019(3)
C3 0.048(4) 0.055(4) 0.052(4) -0.016(3) -0.027(3) 0.024(4)
C4 0.047(4) 0.042(4) 0.038(3) -0.003(3) -0.004(3) 0.021(3)
C5 0.027(3) 0.020(3) 0.033(3) 0.004(2) -0.003(2) 0.006(2)
C6 0.026(3) 0.026(3) 0.027(3) 0.002(2) 0.005(2) 0.009(2)
C7 0.036(3) 0.024(3) 0.051(4) -0.002(3) 0.011(3) 0.014(3)
C8 0.057(4) 0.016(3) 0.070(5) 0.014(3) 0.022(4) 0.017(3)
C9 0.079(6) 0.050(4) 0.066(5) 0.026(4) 0.016(4) 0.045(4)
C10 0.052(4) 0.047(4) 0.055(4) 0.021(3) 0.003(3) 0.031(3)
C11 0.034(3) 0.031(3) 0.040(3) 0.008(3) 0.003(3) 0.021(3)
C12 0.025(3) 0.029(3) 0.041(3) 0.008(2) -0.006(2) 0.011(2)
Cl1 0.028(2) 0.028(2) 0.047(4) 0.000 0.000 0.0139(11)
Cl1A 0.045(6) 0.045(6) 0.037(8) 0.000 0.000 0.022(3)
O3 0.043(5) 0.030(4) 0.078(8) 0.010(4) 0.013(6) 0.020(4)
O3A 0.061(14) 0.043(9) 0.068(14) -0.005(7) 0.006(12) 0.022(8)
O4 0.098(8) 0.098(8) 0.051(6) 0.000 0.000 0.049(4)
O4A 0.120(16) 0.120(16) 0.044(9) 0.000 0.000 0.060(8)
Cl2 0.0652(12) 0.0652(12) 0.0327(14) 0.000 0.000 0.0326(6)
O5 0.077(4) 0.077(4) 0.037(4) 0.000 0.000 0.0385(19)
O6 0.170(8) 0.082(4) 0.066(4) 0.021(3) 0.013(4) 0.061(5)

loop_
_atom_type_symbol
_atom_type_description
_atom_type_scat_dispersion_real
_atom_type_scat_dispersion_imag
_atom_type_scat_source
C C 0.0033 0.0016 'International Tables Vol C Tables 4.2.6.8 and 6.1.1.4'
H H 0.0000 0.0000 'International Tables Vol C Tables 4.2.6.8 and 6.1.1.4'
Cl Cl 0.1484 0.1585 'International Tables Vol C Tables 4.2.6.8 and 6.1.1.4'
Cr Cr 0.3209 0.6236 'International Tables Vol C Tables 4.2.6.8 and 6.1.1.4'
N N 0.0061 0.0033 'International Tables Vol C Tables 4.2.6.8 and 6.1.1.4'
O O 0.0106 0.0060 'International Tables Vol C Tables 4.2.6.8 and 6.1.1.4'
Zn Zn 0.2839 1.4301 'International Tables Vol C Tables 4.2.6.8 and 6.1.1.4'

loop_
_exptl_crystal_face_index_h
_exptl_crystal_face_index_k
_exptl_crystal_face_index_l
_exptl_crystal_face_perp_dist
-18 2 -9 0.0700
0 -17 -19 0.0758
17 -18 -10 0.0896
18 0 10 0.1012
-3 18 19 0.1001
1 -1 -53 0.0088
-1 -1 53 0.0239
-17 18 10 0.0882

loop_
_geom_angle_atom_site_label_1
_geom_angle_atom_site_label_2
_geom_angle_atom_site_label_3
_geom_angle
_geom_angle_site_symmetry_1
_geom_angle_site_symmetry_3
O1 Zn1 O1 81.01(18) . 14_455
O2 Zn1 O1 91.18(14) 15 14_455
O2 Zn1 O1 100.36(14) . .
O2 Zn1 O1 77.67(14) 15 .
O2 Zn1 O1 75.68(14) . 14_455
O2 Zn1 O2 166.85(14) . 15
O2 Zn1 N1 94.43(16) . .
O2 Zn1 N1 97.95(16) 15 .
O2 Zn1 N2 81.30(16) 15 15
O2 Zn1 N2 99.73(16) . 15
N1 Zn1 O1 156.17(16) . 14_455
N1 Zn1 O1 79.53(16) . .
N2 Zn1 O1 97.88(15) 15 14_455
N2 Zn1 O1 158.91(16) 15 .
N2 Zn1 N1 105.22(18) 15 .
O1 Zn2 O1 180.0 2_665 14_455
O1 Zn2 O1 82.68(12) . 14_455
O1 Zn2 O1 97.32(12) 13_565 14_455
O1 Zn2 O1 82.68(12) 3_565 14_455
O1 Zn2 O1 180.0 3_565 15
O1 Zn2 O1 97.32(12) 15 14_455
O1 Zn2 O1 82.68(12) 2_665 15
O1 Zn2 O1 97.32(12) 2_665 .
O1 Zn2 O1 82.68(12) . 15
O1 Zn2 O1 180.0 . 13_565
O1 Zn2 O1 82.68(12) 2_665 13_565
O1 Zn2 O1 97.32(12) 2_665 3_565
O1 Zn2 O1 97.32(12) . 3_565
O1 Zn2 O1 97.32(12) 15 13_565
O1 Zn2 O1 82.68(12) 3_565 13_565
O1 Cr1 O1 81.01(18) . 14_455
O2 Cr1 O1 77.67(14) 15 .
O2 Cr1 O1 75.68(14) . 14_455
O2 Cr1 O1 100.36(14) . .
O2 Cr1 O1 91.18(14) 15 14_455
O2 Cr1 O2 166.85(14) . 15
O2 Cr1 N1 97.95(16) 15 .
O2 Cr1 N1 94.43(16) . .
O2 Cr1 N2 99.73(16) . 15
O2 Cr1 N2 81.30(16) 15 15
N1 Cr1 O1 79.53(16) . .
N1 Cr1 O1 156.17(16) . 14_455
N2 Cr1 O1 158.91(16) 15 .
N2 Cr1 O1 97.88(15) 15 14_455
N2 Cr1 N1 105.22(18) 15 .
Zn1 O1 Zn1 97.31(13) . 15
Zn1 O1 Zn2 99.45(14) . .
Zn2 O1 Zn1 96.61(14) . 15
Zn2 O1 Cr1 96.61(14) . 15
Cr1 O1 Zn2 99.45(14) . .
Cr1 O1 Cr1 97.31(13) . 15
C6 O1 Zn1 111.3(3) . .
C6 O1 Zn1 118.2(3) . 15
C6 O1 Zn2 128.4(3) . .
C6 O1 Cr1 111.3(3) . .
C6 O1 Cr1 118.2(3) . 15
Zn1 O2 Zn1 109.31(17) . 14_455
Cr1 O2 Cr1 109.31(17) . 14_455
C12 O2 Zn1 133.7(3) . .
C12 O2 Zn1 116.9(3) . 14_455
C12 O2 Cr1 116.9(3) . 14_455
C12 O2 Cr1 133.7(3) . .
C1 N1 Zn1 126.6(4) . .
C1 N1 Cr1 126.6(4) . .
C1 N1 C5 119.1(5) . .
C5 N1 Zn1 114.2(3) . .
C5 N1 Cr1 114.2(3) . .
C7 N2 Zn1 126.6(4) . 14_455
C7 N2 Cr1 126.6(4) . 14_455
C11 N2 Zn1 114.5(3) . 14_455
C11 N2 Cr1 114.5(3) . 14_455
C11 N2 C7 118.8(5) . .
N1 C1 H1 118.9 . .
N1 C1 C2 122.3(6) . .
C2 C1 H1 118.9 . .
C1 C2 H2 120.7 . .
C3 C2 C1 118.6(6) . .
C3 C2 H2 120.7 . .
C2 C3 H3 120.0 . .
C2 C3 C4 119.9(6) . .
C4 C3 H3 120.0 . .
C3 C4 H4 120.8 . .
C3 C4 C5 118.4(6) . .
C5 C4 H4 120.8 . .
N1 C5 C4 121.6(5) . .
N1 C5 C6 116.8(5) . .
C4 C5 C6 121.6(5) . .
O1 C6 C5 110.5(4) . .
O1 C6 H6A 109.5 . .
O1 C6 H6B 109.5 . .
C5 C6 H6A 109.5 . .
C5 C6 H6B 109.5 . .
H6A C6 H6B 108.1 . .
N2 C7 H7 119.0 . .
N2 C7 C8 122.0(6) . .
C8 C7 H7 119.0 . .
C7 C8 H8 120.4 . .
C7 C8 C9 119.2(6) . .
C9 C8 H8 120.4 . .
C8 C9 H9 120.1 . .
C8 C9 C10 119.8(6) . .
C10 C9 H9 120.1 . .
C9 C10 H10 121.0 . .
C9 C10 C11 118.0(7) . .
C11 C10 H10 121.0 . .
N2 C11 C10 122.3(6) . .
N2 C11 C12 116.5(5) . .
C10 C11 C12 121.2(6) . .
O2 C12 C11 110.6(4) . .
O2 C12 H12A 109.5 . .
O2 C12 H12B 109.5 . .
C11 C12 H12A 109.5 . .
C11 C12 H12B 109.5 . .
H12A C12 H12B 108.1 . .
O3 Cl1 O3 109.6(8) 2_655 .
O3 Cl1 O3 109.6(8) 3_665 2_655
O3 Cl1 O3 109.6(8) 3_665 .
O3 Cl1 O4 109.4(8) 3_665 .
O3 Cl1 O4 109.4(8) 2_655 .
O3 Cl1 O4 109.4(8) . .
O3A Cl1A O3A 109.7(15) . 2_655
O3A Cl1A O3A 109.7(15) 3_665 2_655
O3A Cl1A O3A 109.7(15) 3_665 .
O4A Cl1A O3A 109.2(15) . 2_655
O4A Cl1A O3A 109.2(15) . .
O4A Cl1A O3A 109.2(15) . 3_665
O5 Cl2 O6 110.4(3) . 3_675
O5 Cl2 O6 110.4(3) . .
O5 Cl2 O6 110.4(3) . 2_765
O6 Cl2 O6 108.5(3) 2_765 3_675
O6 Cl2 O6 108.5(3) . 3_675
O6 Cl2 O6 108.5(3) . 2_765

loop_
_geom_bond_atom_site_label_1
_geom_bond_atom_site_label_2
_geom_bond_distance
_geom_bond_site_symmetry_2
Zn1 O1 2.092(3) .
Zn1 O1 2.183(4) 14_455
Zn1 O2 1.971(3) 15
Zn1 O2 1.964(3) .
Zn1 N1 2.052(5) .
Zn1 N2 2.051(4) 15
Zn2 O1 2.102(3) .
Zn2 O1 2.102(3) 3_565
Zn2 O1 2.102(3) 2_665
Zn2 O1 2.102(3) 14_455
Zn2 O1 2.102(3) 13_565
Zn2 O1 2.102(3) 15
Cr1 O1 2.183(4) 14_455
Cr1 O1 2.092(3) .
Cr1 O2 1.964(3) .
Cr1 O2 1.971(3) 15
Cr1 N1 2.052(5) .
Cr1 N2 2.051(4) 15
O1 Zn1 2.183(4) 15
O1 Cr1 2.183(4) 15
O1 C6 1.423(6) .
O2 Zn1 1.971(3) 14_455
O2 Cr1 1.971(3) 14_455
O2 C12 1.424(6) .
N1 C1 1.325(7) .
N1 C5 1.356(7) .
N2 Zn1 2.051(4) 14_455
N2 Cr1 2.051(4) 14_455
N2 C7 1.338(7) .
N2 C11 1.334(7) .
C1 H1 0.9500 .
C1 C2 1.389(9) .
C2 H2 0.9500 .
C2 C3 1.373(10) .
C3 H3 0.9500 .
C3 C4 1.384(9) .
C4 H4 0.9500 .
C4 C5 1.386(8) .
C5 C6 1.510(7) .
C6 H6A 0.9900 .
C6 H6B 0.9900 .
C7 H7 0.9500 .
C7 C8 1.371(9) .
C8 H8 0.9500 .
C8 C9 1.372(11) .
C9 H9 0.9500 .
C9 C10 1.374(10) .
C10 H10 0.9500 .
C10 C11 1.391(8) .
C11 C12 1.519(8) .
C12 H12A 0.9900 .
C12 H12B 0.9900 .
Cl1 O3 1.424(8) 3_665
Cl1 O3 1.424(8) 2_655
Cl1 O3 1.424(8) .
Cl1 O4 1.434(12) .
Cl1A O3A 1.423(14) .
Cl1A O3A 1.423(14) 3_665
Cl1A O3A 1.423(14) 2_655
Cl1A O4A 1.422(15) .
Cl2 O5 1.408(8) .
Cl2 O6 1.421(6) 3_675
Cl2 O6 1.421(6) .
Cl2 O6 1.421(6) 2_765

loop_
_geom_torsion_atom_site_label_1
_geom_torsion_atom_site_label_2
_geom_torsion_atom_site_label_3
_geom_torsion_atom_site_label_4
_geom_torsion
_geom_torsion_site_symmetry_1
Zn1 O1 C6 C5 29.0(5) .
Zn1 O1 C6 C5 -82.4(5) 15
Zn1 O2 C12 C11 178.0(3) .
Zn1 O2 C12 C11 -3.7(6) 14_455
Zn1 N1 C1 C2 -175.2(5) .
Zn1 N1 C5 C4 175.2(4) .
Zn1 N1 C5 C6 -3.1(6) .
Zn1 N2 C7 C8 -175.5(4) 14_455
Zn1 N2 C11 C10 177.1(5) 14_455
Zn1 N2 C11 C12 -3.0(6) 14_455
Zn2 O1 C6 C5 151.3(3) .
Cr1 O1 C6 C5 -82.4(5) 15
Cr1 O1 C6 C5 29.0(5) .
Cr1 O2 C12 C11 178.0(3) .
Cr1 O2 C12 C11 -3.7(6) 14_455
Cr1 N1 C1 C2 -175.2(5) .
Cr1 N1 C5 C4 175.2(4) .
Cr1 N1 C5 C6 -3.1(6) .
Cr1 N2 C7 C8 -175.5(4) 14_455
Cr1 N2 C11 C10 177.1(5) 14_455
Cr1 N2 C11 C12 -3.0(6) 14_455
N1 C1 C2 C3 -0.4(10) .
N1 C5 C6 O1 -17.6(6) .
N2 C7 C8 C9 -1.7(10) .
N2 C11 C12 O2 4.4(7) .
C1 N1 C5 C4 -2.5(8) .
C1 N1 C5 C6 179.1(5) .
C1 C2 C3 C4 -1.3(11) .
C2 C3 C4 C5 0.9(10) .
C3 C4 C5 N1 1.0(9) .
C3 C4 C5 C6 179.2(6) .
C4 C5 C6 O1 164.1(5) .
C5 N1 C1 C2 2.2(8) .
C7 N2 C11 C10 0.2(8) .
C7 N2 C11 C12 -179.9(5) .
C7 C8 C9 C10 1.2(11) .
C8 C9 C10 C11 -0.1(11) .
C9 C10 C11 N2 -0.7(10) .
C9 C10 C11 C12 179.5(6) .
C10 C11 C12 O2 -175.8(5) .
C11 N2 C7 C8 1.0(8) .

loop_
_exptl_oxdiff_crystal_face_indexfrac_h
_exptl_oxdiff_crystal_face_indexfrac_k
_exptl_oxdiff_crystal_face_indexfrac_l
_exptl_oxdiff_crystal_face_x
_exptl_oxdiff_crystal_face_y
_exptl_oxdiff_crystal_face_z
-17.9999 2.0000 -8.9997 -0.0814 0.9161 0.3204
-0.0000 -16.9999 -18.9987 -0.0027 0.1207 1.0112
16.9999 -17.9999 -9.9990 0.0656 -0.7510 0.6591
17.9999 0.0000 9.9996 0.0600 -0.9308 -0.4311
-3.0000 17.9999 18.9986 0.0026 0.0275 -1.0025
1.0000 -1.0000 -52.9956 -0.9182 -0.0664 0.3833
-1.0000 -1.0000 52.9956 0.9572 0.0815 -0.2792
-16.9999 17.9999 9.9990 -0.0656 0.7510 -0.6591
